data_4075556
loop_
_publ_author_name
'Hlavinka, Mark L.'
'Hagadorn, John R.'

_publ_section_title
;
 Structures of Zinc Ketone Enolates
;
_journal_issue 14
_journal_name_full Organometallics
_journal_page_first 3501
_journal_paper_doi 10.1021/om060367y
_journal_volume 25
_journal_year 2006
_chemical_formula_sum 'C34 H52 N4 O3 Zn2'
_chemical_formula_weight 695.54
_chemical_name_common 'MeLZn2(OC(=CMe2)iPr)2 (2a)'
_chemical_name_systematic
; 
 ? 
;
_space_group_IT_number 14
_symmetry_cell_setting monoclinic
_symmetry_space_group_name_Hall '-P 2ybc'
_symmetry_space_group_name_H-M 'P 1 21/c 1'
_atom_sites_solution_hydrogens geom
_atom_sites_solution_primary direct
_atom_sites_solution_secondary difmap
_audit_creation_method SHELXL-97
_cell_angle_alpha 90.00
_cell_angle_beta 94.1680(10)
_cell_angle_gamma 90.00
_cell_formula_units_Z 4
_cell_length_a 10.2301(4)
_cell_length_b 19.8950(7)
_cell_length_c 17.3484(6)
_cell_measurement_temperature 147(2)
_cell_measurement_theta_max 27.682
_cell_measurement_theta_min 2.244
_cell_volume 3521.5(2)
_computing_cell_refinement 'SAINT, Bruker'
_computing_data_collection 'SMART, Bruker'
_computing_data_reduction 'SAINT, Bruker'
_computing_molecular_graphics 'SHELXTL, Bruker'
_computing_structure_refinement 'SHELXL-97 (Sheldrick, 1997)'
_computing_structure_solution 'SHELXS-97 (Sheldrick, 1990)'
_diffrn_ambient_temperature 147(2)
_diffrn_measured_fraction_theta_full 1.000
_diffrn_measured_fraction_theta_max 1.000
_diffrn_radiation_monochromator graphite
_diffrn_radiation_source 'fine-focus sealed tube'
_diffrn_radiation_type MoK\a
_diffrn_radiation_wavelength 0.71073
_diffrn_reflns_av_R_equivalents 0.0933
_diffrn_reflns_av_sigmaI/netI 0.1102
_diffrn_reflns_limit_h_max 13
_diffrn_reflns_limit_h_min -13
_diffrn_reflns_limit_k_max 26
_diffrn_reflns_limit_k_min -15
_diffrn_reflns_limit_l_max 22
_diffrn_reflns_limit_l_min -19
_diffrn_reflns_number 28239
_diffrn_reflns_theta_full 27.88
_diffrn_reflns_theta_max 27.88
_diffrn_reflns_theta_min 1.56
_exptl_absorpt_coefficient_mu 1.399
_exptl_absorpt_correction_T_max 0.8963
_exptl_absorpt_correction_T_min 0.5716
_exptl_absorpt_correction_type multi-scan
_exptl_crystal_colour colorless
_exptl_crystal_density_diffrn 1.312
_exptl_crystal_density_method 'not measured'
_exptl_crystal_description plate
_exptl_crystal_F_000 1472
_exptl_crystal_size_max 0.45
_exptl_crystal_size_mid 0.35
_exptl_crystal_size_min 0.08
_refine_diff_density_max 0.546
_refine_diff_density_min -0.494
_refine_diff_density_rms 0.091
_refine_ls_extinction_method none
_refine_ls_goodness_of_fit_ref 1.005
_refine_ls_hydrogen_treatment mixed
_refine_ls_matrix_type full
_refine_ls_number_parameters 400
_refine_ls_number_reflns 8407
_refine_ls_number_restraints 0
_refine_ls_restrained_S_all 1.005
_refine_ls_R_factor_all 0.0932
_refine_ls_R_factor_gt 0.0515
_refine_ls_shift/su_max 0.001
_refine_ls_shift/su_mean 0.000
_refine_ls_structure_factor_coef Fsqd
_refine_ls_weighting_details 'calc w=1/[\s^2^(Fo^2^)+(0.0306P)^2^+0.1395P] where P=(Fo^2^+2Fc^2^)/3'
_refine_ls_weighting_scheme calc
_refine_ls_wR_factor_gt 0.1082
_refine_ls_wR_factor_ref 0.1238
_reflns_number_gt 5570
_reflns_number_total 8407
_reflns_threshold_expression >2sigma(I)
_cod_data_source_file om060367ysi20060427_035900.cif
_cod_data_source_block jrh097
_cod_original_sg_symbol_H-M 'P2(1)/c (#14)'
_cod_database_code 4075556

loop_
_symmetry_equiv_pos_as_xyz
'x, y, z'
'-x, y+1/2, -z+1/2'
'-x, -y, -z'
'x, -y-1/2, z-1/2'

loop_
_atom_site_label
_atom_site_type_symbol
_atom_site_fract_x
_atom_site_fract_y
_atom_site_fract_z
_atom_site_U_iso_or_equiv
_atom_site_adp_type
_atom_site_occupancy
_atom_site_symmetry_multiplicity
_atom_site_calc_flag
_atom_site_refinement_flags
Zn1 Zn 0.14335(3) 0.680395(19) 0.81152(2) 0.02494(11) Uani 1 1 d .
Zn2 Zn 0.35881(3) 0.611347(18) 0.75045(2) 0.02417(11) Uani 1 1 d .
O1 O 0.32671(19) 0.70215(10) 0.79098(13) 0.0260(5) Uani 1 1 d .
O2 O 0.2131(2) 0.58753(11) 0.81447(13) 0.0262(5) Uani 1 1 d .
O3 O 0.13244(19) 0.64049(11) 0.65420(12) 0.0246(5) Uani 1 1 d .
N1 N 0.0713(3) 0.72093(14) 0.91129(17) 0.0316(7) Uani 1 1 d .
N2 N -0.0133(2) 0.71484(14) 0.75709(17) 0.0284(6) Uani 1 1 d .
N3 N 0.3853(2) 0.58329(14) 0.64704(16) 0.0285(6) Uani 1 1 d .
N4 N 0.5430(2) 0.56760(14) 0.78183(17) 0.0318(7) Uani 1 1 d .
C1 C 0.1665(4) 0.7470(2) 0.9715(2) 0.0470(10) Uani 1 1 d .
H1A H 0.1198 0.7653 1.0142 0.070 Uiso 1 1 calc R
H1B H 0.2190 0.7825 0.9497 0.070 Uiso 1 1 calc R
H1C H 0.2243 0.7104 0.9908 0.070 Uiso 1 1 calc R
C2 C -0.0135(4) 0.6713(2) 0.9468(2) 0.0433(10) Uani 1 1 d .
H2A H 0.0408 0.6350 0.9702 0.065 Uiso 1 1 calc R
H2B H -0.0761 0.6526 0.9070 0.065 Uiso 1 1 calc R
H2C H -0.0613 0.6933 0.9867 0.065 Uiso 1 1 calc R
C3 C -0.0085(3) 0.77757(18) 0.8768(2) 0.0363(8) Uani 1 1 d .
H3A H 0.0506 0.8142 0.8625 0.051 Uiso 1 1 calc R
H3B H -0.0656 0.7954 0.9157 0.051 Uiso 1 1 calc R
C4 C -0.0921(3) 0.75565(18) 0.8062(2) 0.0343(8) Uani 1 1 d .
H4A H -0.1676 0.7291 0.8219 0.048 Uiso 1 1 calc R
H4B H -0.1262 0.7956 0.7772 0.048 Uiso 1 1 calc R
C5 C -0.0684(3) 0.69681(16) 0.68627(19) 0.0261(7) Uani 1 1 d .
C6 C -0.1954(3) 0.71309(18) 0.6544(2) 0.0339(8) Uani 1 1 d .
H6 H -0.2486 0.7417 0.6828 0.041 Uiso 1 1 calc R
C7 C -0.2456(3) 0.68885(19) 0.5832(2) 0.0364(9) Uani 1 1 d .
H7 H -0.3322 0.7011 0.5651 0.044 Uiso 1 1 calc R
C8 C -0.1746(3) 0.64754(18) 0.5375(2) 0.0329(8) Uani 1 1 d .
H8 H -0.2113 0.6297 0.4900 0.039 Uiso 1 1 calc R
C9 C -0.0448(3) 0.63351(16) 0.56541(19) 0.0266(7) Uani 1 1 d .
C10 C 0.0019(3) 0.65845(15) 0.63536(19) 0.0245(7) Uani 1 1 d .
C11 C 0.1665(3) 0.60259(15) 0.59066(19) 0.0249(7) Uani 1 1 d .
C12 C 0.0636(3) 0.59677(16) 0.5348(2) 0.0277(7) Uani 1 1 d .
C13 C 0.0827(3) 0.56207(17) 0.4664(2) 0.0334(8) Uani 1 1 d .
H13 H 0.0142 0.5570 0.4269 0.040 Uiso 1 1 calc R
C14 C 0.2061(3) 0.53558(18) 0.4593(2) 0.0355(8) Uani 1 1 d .
H14 H 0.2222 0.5123 0.4131 0.043 Uiso 1 1 calc R
C15 C 0.3077(3) 0.54139(18) 0.5165(2) 0.0333(8) Uani 1 1 d .
H15 H 0.3898 0.5213 0.5084 0.040 Uiso 1 1 calc R
C16 C 0.2930(3) 0.57607(16) 0.58637(19) 0.0269(7) Uani 1 1 d .
C17 C 0.5126(3) 0.55220(19) 0.6391(2) 0.0342(8) Uani 1 1 d .
H17A H 0.5477 0.5666 0.5901 0.048 Uiso 1 1 calc R
H17B H 0.5035 0.5027 0.6382 0.048 Uiso 1 1 calc R
C18 C 0.6052(3) 0.5733(2) 0.7068(2) 0.0374(9) Uani 1 1 d .
H18A H 0.6845 0.5446 0.7085 0.052 Uiso 1 1 calc R
H18B H 0.6329 0.6204 0.6993 0.052 Uiso 1 1 calc R
C19 C 0.5283(4) 0.4967(2) 0.8037(2) 0.0458(10) Uani 1 1 d .
H19A H 0.6151 0.4759 0.8118 0.069 Uiso 1 1 calc R
H19B H 0.4771 0.4729 0.7622 0.069 Uiso 1 1 calc R
H19C H 0.4830 0.4940 0.8514 0.069 Uiso 1 1 calc R
C20 C 0.6260(3) 0.6021(2) 0.8421(2) 0.0483(11) Uani 1 1 d .
H20A H 0.5853 0.5992 0.8914 0.073 Uiso 1 1 calc R
H20B H 0.6354 0.6495 0.8279 0.073 Uiso 1 1 calc R
H20C H 0.7125 0.5808 0.8472 0.073 Uiso 1 1 calc R
C21 C 0.3959(3) 0.76192(16) 0.7909(2) 0.0284(7) Uani 1 1 d .
C22 C 0.4742(3) 0.78080(18) 0.8525(2) 0.0348(8) Uani 1 1 d .
C23 C 0.4918(3) 0.7401(2) 0.9250(2) 0.0414(9) Uani 1 1 d .
H23A H 0.4391 0.6991 0.9192 0.062 Uiso 1 1 calc R
H23B H 0.4635 0.7665 0.9685 0.062 Uiso 1 1 calc R
H23C H 0.5845 0.7281 0.9347 0.062 Uiso 1 1 calc R
C24 C 0.5528(4) 0.8451(2) 0.8573(3) 0.0570(12) Uani 1 1 d .
H24A H 0.6451 0.8346 0.8711 0.085 Uiso 1 1 calc R
H24B H 0.5195 0.8745 0.8968 0.085 Uiso 1 1 calc R
H24C H 0.5447 0.8680 0.8071 0.085 Uiso 1 1 calc R
C25 C 0.3739(3) 0.80306(17) 0.7174(2) 0.0328(8) Uani 1 1 d .
H25 H 0.4353 0.8422 0.7224 0.046 Uiso 1 1 calc R
C26 C 0.2356(4) 0.8315(2) 0.7082(3) 0.0582(13) Uani 1 1 d .
H26A H 0.1723 0.7945 0.7028 0.087 Uiso 1 1 calc R
H26B H 0.2265 0.8600 0.6620 0.087 Uiso 1 1 calc R
H26C H 0.2188 0.8584 0.7538 0.087 Uiso 1 1 calc R
C27 C 0.4068(4) 0.7641(2) 0.6462(2) 0.0501(10) Uani 1 1 d .
H27A H 0.4930 0.7430 0.6556 0.075 Uiso 1 1 calc R
H27B H 0.4082 0.7948 0.6021 0.075 Uiso 1 1 calc R
H27C H 0.3404 0.7293 0.6349 0.075 Uiso 1 1 calc R
C28 C 0.1790(3) 0.52897(17) 0.8505(2) 0.0294(8) Uani 1 1 d .
C29 C 0.2231(3) 0.51590(19) 0.9232(2) 0.0394(9) Uani 1 1 d .
C30 C 0.3125(4) 0.5632(2) 0.9699(2) 0.0480(10) Uani 1 1 d .
H30A H 0.3247 0.6043 0.9402 0.072 Uiso 1 1 calc R
H30B H 0.3975 0.5414 0.9818 0.072 Uiso 1 1 calc R
H30C H 0.2733 0.5745 1.0182 0.072 Uiso 1 1 calc R
C31 C 0.1916(5) 0.4523(2) 0.9665(3) 0.0714(15) Uani 1 1 d .
H31A H 0.1443 0.4640 1.0117 0.107 Uiso 1 1 calc R
H31B H 0.2732 0.4291 0.9833 0.107 Uiso 1 1 calc R
H31C H 0.1369 0.4228 0.9324 0.107 Uiso 1 1 calc R
C32 C 0.0922(3) 0.48292(18) 0.7998(2) 0.0351(8) Uani 1 1 d .
H32 H 0.0672 0.4441 0.8323 0.049 Uiso 1 1 calc R
C33 C -0.0340(4) 0.5179(2) 0.7694(3) 0.0601(13) Uani 1 1 d .
H33A H -0.0761 0.5384 0.8126 0.090 Uiso 1 1 calc R
H33B H -0.0935 0.4849 0.7437 0.090 Uiso 1 1 calc R
H33C H -0.0133 0.5529 0.7324 0.090 Uiso 1 1 calc R
C34 C 0.1634(4) 0.4549(2) 0.7329(3) 0.0540(11) Uani 1 1 d .
H34A H 0.1927 0.4920 0.7013 0.081 Uiso 1 1 calc R
H34B H 0.1039 0.4257 0.7011 0.081 Uiso 1 1 calc R
H34C H 0.2396 0.4288 0.7531 0.081 Uiso 1 1 calc R

loop_
_atom_site_aniso_label
_atom_site_aniso_U_11
_atom_site_aniso_U_22
_atom_site_aniso_U_33
_atom_site_aniso_U_23
_atom_site_aniso_U_13
_atom_site_aniso_U_12
Zn1 0.02795(18) 0.0222(2) 0.0248(2) -0.00298(15) 0.00329(15) 0.00122(15)
Zn2 0.02669(18) 0.0220(2) 0.0239(2) -0.00224(15) 0.00220(15) 0.00104(15)
O1 0.0274(10) 0.0209(12) 0.0297(14) -0.0049(9) 0.0024(9) -0.0031(9)
O2 0.0317(11) 0.0189(12) 0.0287(14) 0.0035(9) 0.0064(10) 0.0010(9)
O3 0.0274(10) 0.0217(12) 0.0245(13) -0.0019(9) 0.0012(9) 0.0008(9)
N1 0.0364(14) 0.0330(18) 0.0258(17) -0.0041(12) 0.0046(12) 0.0026(13)
N2 0.0289(13) 0.0266(16) 0.0298(18) -0.0062(12) 0.0037(12) 0.0020(11)
N3 0.0320(13) 0.0317(17) 0.0219(16) -0.0061(12) 0.0026(12) 0.0068(12)
N4 0.0312(13) 0.0349(18) 0.0285(18) -0.0030(12) -0.0025(12) 0.0013(12)
C1 0.057(2) 0.048(3) 0.035(2) -0.0138(18) -0.0035(19) 0.007(2)
C2 0.044(2) 0.047(3) 0.041(3) 0.0084(18) 0.0145(18) 0.0002(18)
C3 0.0409(18) 0.034(2) 0.034(2) -0.0085(16) 0.0069(16) 0.0058(16)
C4 0.0367(17) 0.029(2) 0.038(2) -0.0027(16) 0.0066(16) 0.0094(15)
C5 0.0297(15) 0.0230(18) 0.026(2) 0.0021(13) 0.0041(14) 0.0003(13)
C6 0.0325(16) 0.034(2) 0.036(2) 0.0034(16) 0.0075(16) 0.0056(15)
C7 0.0284(16) 0.046(2) 0.034(2) 0.0118(17) -0.0005(15) 0.0040(16)
C8 0.0330(16) 0.040(2) 0.025(2) 0.0047(15) -0.0011(15) -0.0040(16)
C9 0.0294(15) 0.0248(18) 0.025(2) 0.0046(14) 0.0007(14) -0.0047(13)
C10 0.0253(14) 0.0202(17) 0.028(2) 0.0062(13) 0.0009(13) -0.0013(12)
C11 0.0354(16) 0.0202(17) 0.0191(18) -0.0014(13) 0.0016(13) -0.0005(13)
C12 0.0318(15) 0.0251(18) 0.026(2) 0.0018(14) 0.0017(14) -0.0039(14)
C13 0.0424(18) 0.033(2) 0.024(2) -0.0022(15) -0.0047(15) -0.0068(16)
C14 0.050(2) 0.032(2) 0.025(2) -0.0079(15) 0.0048(16) 0.0008(16)
C15 0.0407(18) 0.032(2) 0.027(2) -0.0067(15) 0.0062(15) 0.0039(15)
C16 0.0355(16) 0.0225(18) 0.0230(19) -0.0018(13) 0.0044(14) 0.0000(14)
C17 0.0350(17) 0.036(2) 0.032(2) -0.0070(15) 0.0047(15) 0.0071(15)
C18 0.0270(16) 0.050(2) 0.036(2) -0.0047(17) 0.0040(15) 0.0070(16)
C19 0.052(2) 0.041(2) 0.044(3) 0.0030(18) 0.0002(19) 0.0126(19)
C20 0.0363(18) 0.064(3) 0.043(3) -0.016(2) -0.0058(17) 0.0032(19)
C21 0.0328(16) 0.0205(18) 0.032(2) -0.0027(14) 0.0055(15) -0.0028(14)
C22 0.0383(18) 0.028(2) 0.038(2) -0.0035(16) 0.0010(16) -0.0077(15)
C23 0.0453(19) 0.045(2) 0.033(2) -0.0019(17) -0.0033(17) -0.0081(18)
C24 0.069(3) 0.043(3) 0.056(3) -0.003(2) -0.014(2) -0.022(2)
C25 0.0361(17) 0.027(2) 0.035(2) 0.0033(15) 0.0014(15) -0.0046(14)
C26 0.057(2) 0.050(3) 0.069(3) 0.029(2) 0.017(2) 0.016(2)
C27 0.069(3) 0.053(3) 0.029(2) 0.0073(18) 0.006(2) 0.003(2)
C28 0.0305(15) 0.0273(19) 0.031(2) 0.0026(15) 0.0057(14) 0.0010(14)
C29 0.0454(19) 0.036(2) 0.037(2) 0.0088(16) -0.0001(17) -0.0009(17)
C30 0.061(2) 0.045(3) 0.036(3) 0.0053(18) -0.0051(19) -0.003(2)
C31 0.100(4) 0.062(3) 0.050(3) 0.029(2) -0.013(3) -0.024(3)
C32 0.0359(17) 0.029(2) 0.040(2) 0.0062(16) -0.0025(16) -0.0051(15)
C33 0.042(2) 0.046(3) 0.090(4) -0.001(2) -0.015(2) -0.0038(19)
C34 0.063(3) 0.041(3) 0.057(3) -0.018(2) 0.004(2) -0.012(2)

loop_
_atom_type_symbol
_atom_type_description
_atom_type_scat_dispersion_real
_atom_type_scat_dispersion_imag
_atom_type_scat_source
C C 0.0033 0.0016 'International Tables Vol C Tables 4.2.6.8 and 6.1.1.4'
H H 0.0000 0.0000 'International Tables Vol C Tables 4.2.6.8 and 6.1.1.4'
N N 0.0061 0.0033 'International Tables Vol C Tables 4.2.6.8 and 6.1.1.4'
O O 0.0106 0.0060 'International Tables Vol C Tables 4.2.6.8 and 6.1.1.4'
Zn Zn 0.2839 1.4301 'International Tables Vol C Tables 4.2.6.8 and 6.1.1.4'

loop_
_geom_angle_atom_site_label_1
_geom_angle_atom_site_label_2
_geom_angle_atom_site_label_3
_geom_angle
N2 Zn1 O2 129.07(11)
N2 Zn1 O1 126.78(11)
O2 Zn1 O1 82.20(9)
N2 Zn1 N1 86.42(11)
O2 Zn1 N1 119.11(10)
O1 Zn1 N1 117.36(10)
N2 Zn1 Zn2 128.64(8)
O2 Zn1 Zn2 43.65(6)
O1 Zn1 Zn2 43.51(6)
N1 Zn1 Zn2 144.87(8)
N3 Zn2 O1 129.66(11)
N3 Zn2 O2 128.23(11)
O1 Zn2 O2 82.40(9)
N3 Zn2 N4 86.38(11)
O1 Zn2 N4 116.99(10)
O2 Zn2 N4 116.81(10)
N3 Zn2 Zn1 130.60(8)
O1 Zn2 Zn1 43.72(6)
O2 Zn2 Zn1 43.66(6)
N4 Zn2 Zn1 143.01(8)
C21 O1 Zn2 133.41(18)
C21 O1 Zn1 132.74(18)
Zn2 O1 Zn1 92.77(9)
C28 O2 Zn2 133.01(18)
C28 O2 Zn1 134.22(18)
Zn2 O2 Zn1 92.69(9)
C10 O3 C11 104.0(2)
C1 N1 C2 108.5(3)
C1 N1 C3 109.5(3)
C2 N1 C3 110.6(3)
C1 N1 Zn1 117.9(2)
C2 N1 Zn1 109.9(2)
C3 N1 Zn1 100.1(2)
C5 N2 C4 117.6(3)
C5 N2 Zn1 128.6(2)
C4 N2 Zn1 112.7(2)
C16 N3 C17 117.0(3)
C16 N3 Zn2 127.8(2)
C17 N3 Zn2 113.6(2)
C20 N4 C19 109.3(3)
C20 N4 C18 108.9(3)
C19 N4 C18 110.8(3)
C20 N4 Zn2 116.7(2)
C19 N4 Zn2 110.8(2)
C18 N4 Zn2 99.9(2)
N1 C3 C4 111.7(3)
N2 C4 C3 109.3(3)
N2 C5 C10 120.9(3)
N2 C5 C6 126.9(3)
C10 C5 C6 112.2(3)
C7 C6 C5 122.6(3)
C8 C7 C6 122.7(3)
C7 C8 C9 116.2(3)
C10 C9 C8 119.6(3)
C10 C9 C12 106.2(3)
C8 C9 C12 134.1(3)
C9 C10 O3 112.4(3)
C9 C10 C5 126.5(3)
O3 C10 C5 121.1(3)
C12 C11 O3 112.1(3)
C12 C11 C16 126.1(3)
O3 C11 C16 121.8(3)
C11 C12 C13 119.3(3)
C11 C12 C9 105.2(3)
C13 C12 C9 135.4(3)
C14 C13 C12 116.7(3)
C13 C14 C15 123.0(3)
C14 C15 C16 122.2(3)
N3 C16 C11 120.4(3)
N3 C16 C15 126.9(3)
C11 C16 C15 112.6(3)
N3 C17 C18 108.8(3)
N4 C18 C17 111.9(3)
C22 C21 O1 121.0(3)
C22 C21 C25 124.1(3)
O1 C21 C25 114.9(3)
C21 C22 C23 123.2(3)
C21 C22 C24 124.5(3)
C23 C22 C24 112.4(3)
C21 C25 C27 112.3(3)
C21 C25 C26 111.7(3)
C27 C25 C26 111.3(3)
C29 C28 O2 120.9(3)
C29 C28 C32 125.1(3)
O2 C28 C32 114.0(3)
C28 C29 C30 122.5(3)
C28 C29 C31 124.1(4)
C30 C29 C31 113.3(4)
C28 C32 C34 111.8(3)
C28 C32 C33 111.7(3)
C34 C32 C33 110.1(4)

loop_
_geom_bond_atom_site_label_1
_geom_bond_atom_site_label_2
_geom_bond_distance
Zn1 N2 1.926(3)
Zn1 O2 1.980(2)
Zn1 O1 1.982(2)
Zn1 N1 2.092(3)
Zn1 Zn2 2.8649(5)
Zn2 N3 1.917(3)
Zn2 O1 1.975(2)
Zn2 O2 1.980(2)
Zn2 N4 2.111(3)
O1 C21 1.384(4)
O2 C28 1.379(4)
O3 C10 1.398(3)
O3 C11 1.400(4)
N1 C1 1.470(5)
N1 C2 1.478(4)
N1 C3 1.491(5)
N2 C5 1.362(4)
N2 C4 1.461(4)
N3 C16 1.370(4)
N3 C17 1.457(4)
N4 C20 1.469(5)
N4 C19 1.471(5)
N4 C18 1.494(4)
C3 C4 1.507(5)
C5 C10 1.404(4)
C5 C6 1.412(4)
C6 C7 1.390(5)
C7 C8 1.384(5)
C8 C9 1.407(4)
C9 C10 1.365(5)
C9 C12 1.460(4)
C11 C12 1.383(5)
C11 C16 1.405(4)
C12 C13 1.398(5)
C13 C14 1.382(5)
C14 C15 1.389(5)
C15 C16 1.412(4)
C17 C18 1.513(5)
C21 C22 1.341(5)
C21 C25 1.517(5)
C22 C23 1.496(5)
C22 C24 1.510(5)
C25 C27 1.517(5)
C25 C26 1.522(5)
C28 C29 1.334(5)
C28 C32 1.512(5)
C29 C30 1.506(5)
C29 C31 1.517(5)
C32 C34 1.521(5)
C32 C33 1.526(5)

loop_
_geom_torsion_atom_site_label_1
_geom_torsion_atom_site_label_2
_geom_torsion_atom_site_label_3
_geom_torsion_atom_site_label_4
_geom_torsion
N2 Zn1 Zn2 N3 -2.92(16)
O2 Zn1 Zn2 N3 106.41(15)
O1 Zn1 Zn2 N3 -108.66(15)
N1 Zn1 Zn2 N3 -178.96(17)
N2 Zn1 Zn2 O1 105.74(14)
O2 Zn1 Zn2 O1 -144.94(14)
N1 Zn1 Zn2 O1 -70.30(17)
N2 Zn1 Zn2 O2 -109.33(14)
O1 Zn1 Zn2 O2 144.94(14)
N1 Zn1 Zn2 O2 74.63(17)
N2 Zn1 Zn2 N4 178.47(16)
O2 Zn1 Zn2 N4 -72.21(16)
O1 Zn1 Zn2 N4 72.73(16)
N1 Zn1 Zn2 N4 2.43(19)
N3 Zn2 O1 C21 -57.9(3)
O2 Zn2 O1 C21 167.6(3)
N4 Zn2 O1 C21 51.4(3)
Zn1 Zn2 O1 C21 -168.8(3)
N3 Zn2 O1 Zn1 110.87(12)
O2 Zn2 O1 Zn1 -23.59(9)
N4 Zn2 O1 Zn1 -139.85(10)
N2 Zn1 O1 C21 58.7(3)
O2 Zn1 O1 C21 -167.5(3)
N1 Zn1 O1 C21 -48.7(3)
Zn2 Zn1 O1 C21 168.9(3)
N2 Zn1 O1 Zn2 -110.18(12)
O2 Zn1 O1 Zn2 23.59(9)
N1 Zn1 O1 Zn2 142.41(10)
N3 Zn2 O2 C28 71.0(3)
O1 Zn2 O2 C28 -153.4(3)
N4 Zn2 O2 C28 -36.9(3)
Zn1 Zn2 O2 C28 -177.0(3)
N3 Zn2 O2 Zn1 -111.99(13)
O1 Zn2 O2 Zn1 23.61(9)
N4 Zn2 O2 Zn1 140.07(10)
N2 Zn1 O2 C28 -74.8(3)
O1 Zn1 O2 C28 153.4(3)
N1 Zn1 O2 C28 36.3(3)
Zn2 Zn1 O2 C28 176.9(3)
N2 Zn1 O2 Zn2 108.32(12)
O1 Zn1 O2 Zn2 -23.53(9)
N1 Zn1 O2 Zn2 -140.57(10)
N2 Zn1 N1 C1 -146.7(3)
O2 Zn1 N1 C1 79.8(3)
O1 Zn1 N1 C1 -16.7(3)
Zn2 Zn1 N1 C1 30.2(3)
N2 Zn1 N1 C2 88.2(2)
O2 Zn1 N1 C2 -45.2(3)
O1 Zn1 N1 C2 -141.7(2)
Zn2 Zn1 N1 C2 -94.9(2)
N2 Zn1 N1 C3 -28.2(2)
O2 Zn1 N1 C3 -161.63(18)
O1 Zn1 N1 C3 101.9(2)
Zn2 Zn1 N1 C3 148.74(16)
O2 Zn1 N2 C5 -36.1(3)
O1 Zn1 N2 C5 76.8(3)
N1 Zn1 N2 C5 -161.3(3)
Zn2 Zn1 N2 C5 20.9(3)
O2 Zn1 N2 C4 131.4(2)
O1 Zn1 N2 C4 -115.8(2)
N1 Zn1 N2 C4 6.1(2)
Zn2 Zn1 N2 C4 -171.61(18)
O1 Zn2 N3 C16 -76.2(3)
O2 Zn2 N3 C16 39.5(3)
N4 Zn2 N3 C16 161.2(3)
Zn1 Zn2 N3 C16 -17.9(3)
O1 Zn2 N3 C17 118.8(2)
O2 Zn2 N3 C17 -125.5(2)
N4 Zn2 N3 C17 -3.8(2)
Zn1 Zn2 N3 C17 177.05(19)
N3 Zn2 N4 C20 143.6(3)
O1 Zn2 N4 C20 10.3(3)
O2 Zn2 N4 C20 -84.9(3)
Zn1 Zn2 N4 C20 -37.5(3)
N3 Zn2 N4 C19 -90.5(2)
O1 Zn2 N4 C19 136.2(2)
O2 Zn2 N4 C19 41.0(3)
Zn1 Zn2 N4 C19 88.4(3)
N3 Zn2 N4 C18 26.4(2)
O1 Zn2 N4 C18 -106.9(2)
O2 Zn2 N4 C18 157.87(19)
Zn1 Zn2 N4 C18 -154.69(17)
C1 N1 C3 C4 170.6(3)
C2 N1 C3 C4 -69.8(4)
Zn1 N1 C3 C4 46.0(3)
C5 N2 C4 C3 -172.7(3)
Zn1 N2 C4 C3 18.3(3)
N1 C3 C4 N2 -45.3(4)
C4 N2 C5 C10 179.1(3)
Zn1 N2 C5 C10 -14.0(5)
C4 N2 C5 C6 -0.3(5)
Zn1 N2 C5 C6 166.6(3)
N2 C5 C6 C7 -176.0(3)
C10 C5 C6 C7 4.5(5)
C5 C6 C7 C8 -0.8(6)
C6 C7 C8 C9 -2.9(5)
C7 C8 C9 C10 2.4(5)
C7 C8 C9 C12 -175.9(3)
C8 C9 C10 O3 -179.4(3)
C12 C9 C10 O3 -0.8(4)
C8 C9 C10 C5 1.9(5)
C12 C9 C10 C5 -179.4(3)
C11 O3 C10 C9 0.5(3)
C11 O3 C10 C5 179.3(3)
N2 C5 C10 C9 175.3(3)
C6 C5 C10 C9 -5.2(5)
N2 C5 C10 O3 -3.2(5)
C6 C5 C10 O3 176.2(3)
C10 O3 C11 C12 0.0(3)
C10 O3 C11 C16 178.5(3)
O3 C11 C12 C13 178.1(3)
C16 C11 C12 C13 -0.4(5)
O3 C11 C12 C9 -0.4(4)
C16 C11 C12 C9 -178.9(3)
C10 C9 C12 C11 0.7(3)
C8 C9 C12 C11 179.1(3)
C10 C9 C12 C13 -177.4(4)
C8 C9 C12 C13 1.0(7)
C11 C12 C13 C14 -0.2(5)
C9 C12 C13 C14 177.7(4)
C12 C13 C14 C15 0.9(5)
C13 C14 C15 C16 -1.1(6)
C17 N3 C16 C11 177.8(3)
Zn2 N3 C16 C11 13.2(4)
C17 N3 C16 C15 0.2(5)
Zn2 N3 C16 C15 -164.4(3)
C12 C11 C16 N3 -177.7(3)
O3 C11 C16 N3 4.0(5)
C12 C11 C16 C15 0.3(5)
O3 C11 C16 C15 -178.1(3)
C14 C15 C16 N3 178.2(3)
C14 C15 C16 C11 0.5(5)
C16 N3 C17 C18 172.8(3)
Zn2 N3 C17 C18 -20.5(4)
C20 N4 C18 C17 -167.8(3)
C19 N4 C18 C17 72.0(4)
Zn2 N4 C18 C17 -44.9(3)
N3 C17 C18 N4 46.0(4)
Zn2 O1 C21 C22 -97.5(4)
Zn1 O1 C21 C22 97.9(3)
Zn2 O1 C21 C25 83.4(3)
Zn1 O1 C21 C25 -81.3(3)
O1 C21 C22 C23 -0.6(5)
C25 C21 C22 C23 178.5(3)
O1 C21 C22 C24 -179.8(3)
C25 C21 C22 C24 -0.8(5)
C22 C21 C25 C27 123.6(4)
O1 C21 C25 C27 -57.3(4)
C22 C21 C25 C26 -110.5(4)
O1 C21 C25 C26 68.6(4)
Zn2 O2 C28 C29 90.9(4)
Zn1 O2 C28 C29 -84.8(4)
Zn2 O2 C28 C32 -87.9(3)
Zn1 O2 C28 C32 96.3(3)
O2 C28 C29 C30 -0.5(5)
C32 C28 C29 C30 178.3(3)
O2 C28 C29 C31 -179.2(4)
C32 C28 C29 C31 -0.4(6)
C29 C28 C32 C34 -112.3(4)
O2 C28 C32 C34 66.5(4)
C29 C28 C32 C33 123.7(4)
O2 C28 C32 C33 -57.4(4)
